data_7200863
loop_
_publ_author_name
'Rayat, Sundeep'
'Alawode, Olajide'
'Desper, John'

_publ_section_title
;
 Intermolecular interactions in the crystal structures of substituted
 tetrazolones
;
_journal_issue 9
_journal_name_full CrystEngComm
_journal_page_first 1892
_journal_paper_doi 10.1039/b823041b
_journal_volume 11
_journal_year 2009
_chemical_formula_moiety 'C8 H8 N4 O2'
_chemical_formula_sum 'C8 H8 N4 O2'
_chemical_formula_weight 192.18
_chemical_name_systematic
;
1-(4-methoxyphenyl)-1,5-dihydro-5H-tetrazolone
;
_space_group_IT_number 14
_symmetry_cell_setting monoclinic
_symmetry_space_group_name_Hall '-P 2yn'
_symmetry_space_group_name_H-M 'P 1 21/n 1'
_atom_sites_solution_hydrogens geom
_atom_sites_solution_primary direct
_atom_sites_solution_secondary difmap
_audit_creation_method SHELXL-97
_cell_angle_alpha 90.00
_cell_angle_beta 104.7990(10)
_cell_angle_gamma 90.00
_cell_formula_units_Z 4
_cell_length_a 10.1689(3)
_cell_length_b 6.9582(2)
_cell_length_c 12.1607(4)
_cell_measurement_reflns_used 5255
_cell_measurement_temperature 120(2)
_cell_measurement_theta_max 33.12
_cell_measurement_theta_min 2.34
_cell_volume 831.91(4)
_computing_cell_refinement 'Bruker SMART'
_computing_data_collection 'Bruker SMART'
_computing_data_reduction 'Bruker SAINT'
_computing_molecular_graphics 'Bruker SHELXTL'
_computing_publication_material 'Bruker SHELXTL'
_computing_structure_refinement 'SHELXL-97 (Sheldrick, 1997)'
_computing_structure_solution 'SHELXS-97 (Sheldrick, 1990)'
_diffrn_ambient_temperature 120(2)
_diffrn_measured_fraction_theta_full 0.987
_diffrn_measured_fraction_theta_max 0.987
_diffrn_measurement_device_type 'CCD area detector'
_diffrn_measurement_method 'phi and omega scans'
_diffrn_radiation_monochromator graphite
_diffrn_radiation_source 'fine-focus sealed tube'
_diffrn_radiation_type MoK\a
_diffrn_radiation_wavelength 0.71073
_diffrn_reflns_av_R_equivalents 0.0167
_diffrn_reflns_av_sigmaI/netI 0.0170
_diffrn_reflns_limit_h_max 15
_diffrn_reflns_limit_h_min -15
_diffrn_reflns_limit_k_max 5
_diffrn_reflns_limit_k_min -10
_diffrn_reflns_limit_l_max 18
_diffrn_reflns_limit_l_min -18
_diffrn_reflns_number 9747
_diffrn_reflns_theta_full 33.14
_diffrn_reflns_theta_max 33.14
_diffrn_reflns_theta_min 2.34
_exptl_absorpt_coefficient_mu 0.116
_exptl_absorpt_correction_type none
_exptl_crystal_colour colourless
_exptl_crystal_density_diffrn 1.534
_exptl_crystal_density_method 'not measured'
_exptl_crystal_description prism
_exptl_crystal_F_000 400
_exptl_crystal_size_max 0.20
_exptl_crystal_size_mid 0.20
_exptl_crystal_size_min 0.15
_refine_diff_density_max 0.557
_refine_diff_density_min -0.221
_refine_diff_density_rms 0.054
_refine_ls_extinction_method none
_refine_ls_goodness_of_fit_ref 1.041
_refine_ls_hydrogen_treatment mixed
_refine_ls_matrix_type full
_refine_ls_number_parameters 131
_refine_ls_number_reflns 3139
_refine_ls_number_restraints 0
_refine_ls_restrained_S_all 1.041
_refine_ls_R_factor_all 0.0445
_refine_ls_R_factor_gt 0.0399
_refine_ls_shift/su_max 0.000
_refine_ls_shift/su_mean 0.000
_refine_ls_structure_factor_coef Fsqd
_refine_ls_weighting_details 'calc w=1/[\s^2^(Fo^2^)+(0.0800P)^2^+0.1000P] where P=(Fo^2^+2Fc^2^)/3'
_refine_ls_weighting_scheme calc
_refine_ls_wR_factor_gt 0.1148
_refine_ls_wR_factor_ref 0.1205
_reflns_number_gt 2760
_reflns_number_total 3139
_reflns_threshold_expression >2sigma(I)
_cod_data_source_file b823041b.txt
_cod_data_source_block oa0802m
_cod_depositor_comments
;
The following automatic conversions were performed:
'_symmetry_cell_setting' value 'Monoclinic' changed to 'monoclinic'
according to '/home/saulius/struct/CIF-dictionaries/cif_core.dic'
dictionary named 'cif_core.dic' version 2.4.1 from 2010-06-29.

Automatic conversion script
Id: cif_fix_enum 1527 2010-12-29 10:47:43Z saulius 
;
_cod_original_sg_symbol_H-M P2(1)/n
_cod_database_code 7200863

loop_
_symmetry_equiv_pos_as_xyz
'x, y, z'
'-x+1/2, y+1/2, -z+1/2'
'-x, -y, -z'
'x-1/2, -y-1/2, z-1/2'

loop_
_atom_site_label
_atom_site_type_symbol
_atom_site_fract_x
_atom_site_fract_y
_atom_site_fract_z
_atom_site_U_iso_or_equiv
_atom_site_adp_type
_atom_site_occupancy
_atom_site_symmetry_multiplicity
_atom_site_calc_flag
_atom_site_refinement_flags
_atom_site_disorder_assembly
_atom_site_disorder_group
N11 N 0.26670(6) 0.62031(9) 0.12803(5) 0.01675(13) Uani 1 1 d . . .
N12 N 0.16018(6) 0.65394(10) 0.03502(5) 0.02099(14) Uani 1 1 d . . .
N13 N 0.20357(7) 0.63548(11) -0.05432(6) 0.02278(15) Uani 1 1 d . . .
N14 N 0.33787(6) 0.59200(10) -0.02148(5) 0.02060(14) Uani 1 1 d . . .
H14 H 0.3858(12) 0.5622(17) -0.0714(10) 0.025 Uiso 1 1 d . . .
C15 C 0.38244(7) 0.57825(10) 0.09385(6) 0.01737(14) Uani 1 1 d . . .
O15 O 0.49690(5) 0.53755(9) 0.15220(5) 0.02222(14) Uani 1 1 d . . .
C21 C 0.24563(7) 0.61735(10) 0.23922(6) 0.01563(14) Uani 1 1 d . . .
C22 C 0.11425(7) 0.58535(11) 0.25065(6) 0.01828(14) Uani 1 1 d . . .
H22 H 0.0413 0.5638 0.1853 0.022 Uiso 1 1 calc R . .
C23 C 0.09123(7) 0.58536(11) 0.35784(6) 0.01951(15) Uani 1 1 d . . .
H23 H 0.0020 0.5643 0.3662 0.023 Uiso 1 1 calc R . .
C24 C 0.19866(7) 0.61628(10) 0.45408(6) 0.01738(14) Uani 1 1 d . . .
O24 O 0.16287(6) 0.61789(10) 0.55476(5) 0.02392(14) Uani 1 1 d . . .
C25 C 0.33011(7) 0.64447(11) 0.44240(6) 0.01798(14) Uani 1 1 d . . .
H25 H 0.4035 0.6629 0.5078 0.022 Uiso 1 1 calc R . .
C26 C 0.35341(7) 0.64556(10) 0.33411(6) 0.01738(14) Uani 1 1 d . . .
H26 H 0.4426 0.6655 0.3254 0.021 Uiso 1 1 calc R . .
C27 C 0.26852(9) 0.64091(15) 0.65631(7) 0.02812(18) Uani 1 1 d . . .
H27A H 0.2294 0.6401 0.7221 0.042 Uiso 1 1 calc R . .
H27B H 0.3152 0.7634 0.6536 0.042 Uiso 1 1 calc R . .
H27C H 0.3337 0.5351 0.6632 0.042 Uiso 1 1 calc R . .

loop_
_atom_site_aniso_label
_atom_site_aniso_U_11
_atom_site_aniso_U_22
_atom_site_aniso_U_33
_atom_site_aniso_U_23
_atom_site_aniso_U_13
_atom_site_aniso_U_12
N11 0.0137(2) 0.0201(3) 0.0162(3) 0.00035(19) 0.00343(19) 0.00128(19)
N12 0.0163(3) 0.0278(3) 0.0176(3) 0.0007(2) 0.0020(2) 0.0043(2)
N13 0.0170(3) 0.0318(3) 0.0185(3) 0.0011(2) 0.0026(2) 0.0046(2)
N14 0.0159(3) 0.0293(3) 0.0163(3) 0.0013(2) 0.0036(2) 0.0033(2)
C15 0.0153(3) 0.0201(3) 0.0171(3) 0.0010(2) 0.0049(2) 0.0003(2)
O15 0.0145(2) 0.0338(3) 0.0181(2) 0.0017(2) 0.00387(18) 0.00334(19)
C21 0.0143(3) 0.0160(3) 0.0171(3) -0.0002(2) 0.0048(2) 0.0004(2)
C22 0.0133(3) 0.0214(3) 0.0197(3) -0.0013(2) 0.0034(2) -0.0006(2)
C23 0.0140(3) 0.0245(3) 0.0205(3) -0.0006(2) 0.0051(2) -0.0013(2)
C24 0.0151(3) 0.0198(3) 0.0177(3) 0.0004(2) 0.0050(2) -0.0004(2)
O24 0.0186(3) 0.0368(3) 0.0173(3) -0.0009(2) 0.0064(2) -0.0035(2)
C25 0.0140(3) 0.0215(3) 0.0181(3) 0.0000(2) 0.0035(2) -0.0006(2)
C26 0.0134(3) 0.0203(3) 0.0184(3) -0.0002(2) 0.0041(2) -0.0009(2)
C27 0.0230(3) 0.0433(5) 0.0173(3) 0.0013(3) 0.0038(3) -0.0021(3)

loop_
_atom_type_symbol
_atom_type_description
_atom_type_scat_dispersion_real
_atom_type_scat_dispersion_imag
_atom_type_scat_source
C C 0.0033 0.0016 'International Tables Vol C Tables 4.2.6.8 and 6.1.1.4'
H H 0.0000 0.0000 'International Tables Vol C Tables 4.2.6.8 and 6.1.1.4'
N N 0.0061 0.0033 'International Tables Vol C Tables 4.2.6.8 and 6.1.1.4'
O O 0.0106 0.0060 'International Tables Vol C Tables 4.2.6.8 and 6.1.1.4'

loop_
_geom_angle_atom_site_label_1
_geom_angle_atom_site_label_2
_geom_angle_atom_site_label_3
_geom_angle
_geom_angle_site_symmetry_1
_geom_angle_site_symmetry_3
_geom_angle_publ_flag
N12 N11 C15 110.08(6) . . ?
N12 N11 C21 120.50(6) . . ?
C15 N11 C21 129.22(6) . . ?
N13 N12 N11 108.19(6) . . ?
N12 N13 N14 108.20(6) . . ?
N13 N14 C15 111.35(6) . . ?
N13 N14 H14 122.3(8) . . ?
C15 N14 H14 125.9(8) . . ?
O15 C15 N14 128.77(7) . . ?
O15 C15 N11 129.07(7) . . ?
N14 C15 N11 102.16(6) . . ?
C26 C21 C22 120.83(7) . . ?
C26 C21 N11 120.65(6) . . ?
C22 C21 N11 118.51(6) . . ?
C23 C22 C21 119.40(7) . . ?
C23 C22 H22 120.3 . . ?
C21 C22 H22 120.3 . . ?
C22 C23 C24 120.33(6) . . ?
C22 C23 H23 119.8 . . ?
C24 C23 H23 119.8 . . ?
O24 C24 C25 124.98(7) . . ?
O24 C24 C23 114.97(6) . . ?
C25 C24 C23 120.05(7) . . ?
C24 O24 C27 117.67(6) . . ?
C24 C25 C26 119.68(7) . . ?
C24 C25 H25 120.2 . . ?
C26 C25 H25 120.2 . . ?
C21 C26 C25 119.69(6) . . ?
C21 C26 H26 120.2 . . ?
C25 C26 H26 120.2 . . ?
O24 C27 H27A 109.5 . . ?
O24 C27 H27B 109.5 . . ?
H27A C27 H27B 109.5 . . ?
O24 C27 H27C 109.5 . . ?
H27A C27 H27C 109.5 . . ?
H27B C27 H27C 109.5 . . ?

loop_
_geom_bond_atom_site_label_1
_geom_bond_atom_site_label_2
_geom_bond_distance
_geom_bond_site_symmetry_2
_geom_bond_publ_flag
N11 N12 1.3717(8) . ?
N11 C15 1.3761(9) . ?
N11 C21 1.4221(9) . ?
N12 N13 1.2792(9) . ?
N13 N14 1.3556(9) . ?
N14 C15 1.3627(9) . ?
N14 H14 0.895(12) . ?
C15 O15 1.2315(8) . ?
C21 C26 1.3876(10) . ?
C21 C22 1.3959(9) . ?
C22 C23 1.3819(10) . ?
C22 H22 0.9500 . ?
C23 C24 1.3987(10) . ?
C23 H23 0.9500 . ?
C24 O24 1.3635(8) . ?
C24 C25 1.3937(10) . ?
O24 C27 1.4238(10) . ?
C25 C26 1.3963(10) . ?
C25 H25 0.9500 . ?
C26 H26 0.9500 . ?
C27 H27A 0.9800 . ?
C27 H27B 0.9800 . ?
C27 H27C 0.9800 . ?

loop_
_geom_hbond_atom_site_label_D
_geom_hbond_atom_site_label_H
_geom_hbond_atom_site_label_A
_geom_hbond_distance_DH
_geom_hbond_distance_HA
_geom_hbond_distance_DA
_geom_hbond_angle_DHA
_geom_hbond_site_symmetry_A
N14 H14 O15 0.895(12) 1.863(12) 2.7435(8) 167.9(11) 3_665

loop_
_geom_torsion_atom_site_label_1
_geom_torsion_atom_site_label_2
_geom_torsion_atom_site_label_3
_geom_torsion_atom_site_label_4
_geom_torsion
_geom_torsion_site_symmetry_1
_geom_torsion_site_symmetry_2
_geom_torsion_site_symmetry_3
_geom_torsion_site_symmetry_4
_geom_torsion_publ_flag
C15 N11 N12 N13 -0.14(9) . . . . ?
C21 N11 N12 N13 -175.42(6) . . . . ?
N11 N12 N13 N14 -0.63(9) . . . . ?
N12 N13 N14 C15 1.21(9) . . . . ?
N13 N14 C15 O15 178.45(8) . . . . ?
N13 N14 C15 N11 -1.21(8) . . . . ?
N12 N11 C15 O15 -178.84(8) . . . . ?
C21 N11 C15 O15 -4.09(13) . . . . ?
N12 N11 C15 N14 0.81(8) . . . . ?
C21 N11 C15 N14 175.57(7) . . . . ?
N12 N11 C21 C26 -159.12(7) . . . . ?
C15 N11 C21 C26 26.60(11) . . . . ?
N12 N11 C21 C22 20.92(9) . . . . ?
C15 N11 C21 C22 -153.36(8) . . . . ?
C26 C21 C22 C23 1.19(11) . . . . ?
N11 C21 C22 C23 -178.85(6) . . . . ?
C21 C22 C23 C24 -0.29(11) . . . . ?
C22 C23 C24 O24 178.41(7) . . . . ?
C22 C23 C24 C25 -0.95(11) . . . . ?
C25 C24 O24 C27 -3.17(11) . . . . ?
C23 C24 O24 C27 177.50(7) . . . . ?
O24 C24 C25 C26 -178.00(7) . . . . ?
C23 C24 C25 C26 1.30(11) . . . . ?
C22 C21 C26 C25 -0.84(10) . . . . ?
N11 C21 C26 C25 179.20(6) . . . . ?
C24 C25 C26 C21 -0.41(11) . . . . ?

loop_
_cod_related_entry_id
_cod_related_entry_database
_cod_related_entry_code
1 ChemSpider 713443
